data_1555459
loop_
_publ_author_name
'He, Bairong'
'Nie, Han'
'Chen, Long'
'Lou, Xiaoding'
'Hu, Rongrong'
'Qin, Anjun'
'Zhao, Zujin'
'Tang, Ben Zhong'

_publ_section_title
;
 High Fluorescence Efficiencies and Large Stokes Shifts of Folded
 Fluorophores Consisting of a Pair of Alkenyl-Tethered, \p-Stacked
 Oligo-p-phenylenes.
;
_journal_issue 24
_journal_name_full 'Organic letters'
_journal_page_first 6174
_journal_page_last 6177
_journal_paper_doi 10.1021/acs.orglett.5b03152
_journal_volume 17
_journal_year 2015
_chemical_formula_moiety '2(C66 H52), C4 H8 O'
_chemical_formula_sum 'C136 H112 O'
_chemical_formula_weight 1762.26
_space_group_IT_number 2
_space_group_name_Hall '-P 1'
_space_group_name_H-M_alt 'P -1'
_symmetry_cell_setting triclinic
_symmetry_space_group_name_Hall '-P 1'
_symmetry_space_group_name_H-M 'P -1'
_atom_sites_solution_hydrogens geom
_atom_sites_solution_primary direct
_atom_sites_solution_secondary difmap
_audit_creation_method SHELXL-97
_cell_angle_alpha 73.944(3)
_cell_angle_beta 87.761(3)
_cell_angle_gamma 73.938(3)
_cell_formula_units_Z 1
_cell_length_a 10.6194(12)
_cell_length_b 15.7603(18)
_cell_length_c 16.3359(18)
_cell_measurement_reflns_used 1608
_cell_measurement_temperature 173(2)
_cell_measurement_theta_max 21.61
_cell_measurement_theta_min 2.30
_cell_volume 2522.8(5)
_computing_structure_refinement 'SHELXL-97 (Sheldrick, 2008)'
_computing_structure_solution 'SHELXS-97 (Sheldrick, 2008)'
_diffrn_ambient_temperature 173(2)
_diffrn_measured_fraction_theta_full 0.982
_diffrn_measured_fraction_theta_max 0.982
_diffrn_radiation_monochromator graphite
_diffrn_radiation_source 'fine-focus sealed tube'
_diffrn_radiation_type MoK\a
_diffrn_radiation_wavelength 0.71073
_diffrn_reflns_av_R_equivalents 0.0617
_diffrn_reflns_av_sigmaI/netI 0.1416
_diffrn_reflns_limit_h_max 12
_diffrn_reflns_limit_h_min -12
_diffrn_reflns_limit_k_max 18
_diffrn_reflns_limit_k_min -18
_diffrn_reflns_limit_l_max 19
_diffrn_reflns_limit_l_min -17
_diffrn_reflns_number 17662
_diffrn_reflns_theta_full 25.38
_diffrn_reflns_theta_max 25.38
_diffrn_reflns_theta_min 1.40
_exptl_absorpt_coefficient_mu 0.066
_exptl_absorpt_correction_T_max 0.7452
_exptl_absorpt_correction_T_min 0.6649
_exptl_absorpt_correction_type multi-scan
_exptl_absorpt_process_details 'SADABS (Bruker, 2011)'
_exptl_crystal_colour colorless
_exptl_crystal_density_diffrn 1.160
_exptl_crystal_density_method 'not measured'
_exptl_crystal_description needle
_exptl_crystal_F_000 936
_exptl_crystal_size_max 0.28
_exptl_crystal_size_mid 0.13
_exptl_crystal_size_min 0.12
_refine_diff_density_max 0.500
_refine_diff_density_min -0.281
_refine_diff_density_rms 0.053
_refine_ls_extinction_method none
_refine_ls_goodness_of_fit_ref 1.010
_refine_ls_hydrogen_treatment constr
_refine_ls_matrix_type full
_refine_ls_number_parameters 619
_refine_ls_number_reflns 9093
_refine_ls_number_restraints 14
_refine_ls_restrained_S_all 1.014
_refine_ls_R_factor_all 0.1677
_refine_ls_R_factor_gt 0.0637
_refine_ls_shift/su_max 0.004
_refine_ls_shift/su_mean 0.000
_refine_ls_structure_factor_coef Fsqd
_refine_ls_weighting_details 'calc w=1/[\s^2^(Fo^2^)+(0.0413P)^2^+0.0000P] where P=(Fo^2^+2Fc^2^)/3'
_refine_ls_weighting_scheme calc
_refine_ls_wR_factor_gt 0.1181
_refine_ls_wR_factor_ref 0.1517
_reflns_number_gt 3968
_reflns_number_total 9093
_reflns_threshold_expression >2sigma(I)
_cod_data_source_file ol5b03152_si_004.cif
_cod_data_source_block 2
_cod_depositor_comments
;
The following automatic conversions were performed:

data item '_symmetry_cell_setting' value 'Triclinic' was changed to
'triclinic' in accordance with the
/home/saulius/struct/COD-crude-data/automatic-downloads/DataCite-retrospective/ACS/depositions/lib/dictionaries/cif_core.dic
dictionary named 'cif_core.dic' version 2.4.2 last updated on
2011-04-26.

Automatic conversion script
Id: cif_fix_values 6909 2019-04-08 15:41:33Z antanas 
;
_cod_original_sg_symbol_Hall '-P 1   '
_cod_original_sg_symbol_H-M 'P-1   '
_cod_database_code 1555459

loop_
_symmetry_equiv_pos_as_xyz
'x, y, z'
'-x, -y, -z'

loop_
_atom_site_label
_atom_site_type_symbol
_atom_site_fract_x
_atom_site_fract_y
_atom_site_fract_z
_atom_site_U_iso_or_equiv
_atom_site_adp_type
_atom_site_occupancy
_atom_site_symmetry_multiplicity
_atom_site_calc_flag
_atom_site_refinement_flags
C1A C 0.7749(3) 0.2705(2) 0.2775(2) 0.0270(8) Uani 1 1 d .
C2A C 0.7018(3) 0.3705(2) 0.2592(2) 0.0272(8) Uani 1 1 d .
C3A C 0.5895(3) 0.4122(2) 0.2039(2) 0.0281(8) Uani 1 1 d .
C4A C 0.5390(3) 0.5073(2) 0.1859(2) 0.0331(9) Uani 1 1 d .
H4A H 0.4671 0.5373 0.1459 0.040 Uiso 1 1 calc R
C5A C 0.5894(3) 0.5593(2) 0.2240(2) 0.0358(9) Uani 1 1 d .
H5A H 0.5531 0.6241 0.2089 0.043 Uiso 1 1 calc R
C6A C 0.6934(3) 0.5179(2) 0.2844(2) 0.0304(9) Uani 1 1 d .
C7A C 0.7484(3) 0.4235(2) 0.2995(2) 0.0291(8) Uani 1 1 d .
H7A H 0.8210 0.3940 0.3391 0.035 Uiso 1 1 calc R
C8A C 0.5180(3) 0.3598(2) 0.1696(2) 0.0293(9) Uani 1 1 d .
C9A C 0.4555(3) 0.3969(2) 0.0888(2) 0.0359(9) Uani 1 1 d .
H9A H 0.4621 0.4551 0.0550 0.043 Uiso 1 1 calc R
C10A C 0.3842(3) 0.3509(2) 0.0569(2) 0.0358(9) Uani 1 1 d .
H10A H 0.3429 0.3782 0.0017 0.043 Uiso 1 1 calc R
C11A C 0.3715(3) 0.2655(2) 0.1038(2) 0.0310(9) Uani 1 1 d .
C12A C 0.4317(3) 0.2289(2) 0.1850(2) 0.0346(9) Uani 1 1 d .
H12A H 0.4238 0.1712 0.2190 0.041 Uiso 1 1 calc R
C13A C 0.5027(3) 0.2751(2) 0.2170(2) 0.0329(9) Uani 1 1 d .
H13A H 0.5422 0.2483 0.2727 0.039 Uiso 1 1 calc R
C14A C 0.3021(3) 0.2149(2) 0.0666(2) 0.0344(9) Uani 1 1 d .
C15A C 0.1905(3) 0.2586(3) 0.0141(2) 0.0440(10) Uani 1 1 d .
H15A H 0.1539 0.3230 0.0043 0.053 Uiso 1 1 calc R
C16A C 0.1310(4) 0.2114(3) -0.0245(3) 0.0536(12) Uani 1 1 d .
H16A H 0.0544 0.2437 -0.0602 0.064 Uiso 1 1 calc R
C17A C 0.1811(4) 0.1173(3) -0.0122(3) 0.0501(11) Uani 1 1 d .
C18A C 0.2889(4) 0.0733(3) 0.0421(3) 0.0526(11) Uani 1 1 d .
H18A H 0.3230 0.0085 0.0537 0.063 Uiso 1 1 calc R
C19A C 0.3495(3) 0.1206(2) 0.0807(2) 0.0415(10) Uani 1 1 d .
H19A H 0.4248 0.0879 0.1174 0.050 Uiso 1 1 calc R
C20A C 0.1167(4) 0.0661(3) -0.0555(3) 0.0890(17) Uani 1 1 d .
H20A H 0.1458 0.0733 -0.1141 0.133 Uiso 1 1 calc R
H20B H 0.0212 0.0910 -0.0563 0.133 Uiso 1 1 calc R
H20C H 0.1414 0.0008 -0.0242 0.133 Uiso 1 1 calc R
C21A C 0.7427(3) 0.5714(2) 0.3311(2) 0.0306(9) Uani 1 1 d .
C22A C 0.7958(3) 0.5313(2) 0.4135(2) 0.0364(9) Uani 1 1 d .
H22A H 0.8044 0.4680 0.4392 0.044 Uiso 1 1 calc R
C23A C 0.8366(3) 0.5817(3) 0.4592(2) 0.0432(10) Uani 1 1 d .
H23A H 0.8719 0.5520 0.5158 0.052 Uiso 1 1 calc R
C24A C 0.8275(4) 0.6734(3) 0.4251(3) 0.0450(11) Uani 1 1 d .
C25A C 0.7758(3) 0.7135(3) 0.3425(3) 0.0506(11) Uani 1 1 d .
H25A H 0.7687 0.7767 0.3169 0.061 Uiso 1 1 calc R
C26A C 0.7336(3) 0.6637(2) 0.2958(3) 0.0436(10) Uani 1 1 d .
H26A H 0.6982 0.6934 0.2394 0.052 Uiso 1 1 calc R
C27A C 0.8722(4) 0.7268(3) 0.4769(3) 0.0693(14) Uani 1 1 d .
H27A H 0.9188 0.7679 0.4404 0.104 Uiso 1 1 calc R
H27B H 0.9309 0.6839 0.5242 0.104 Uiso 1 1 calc R
H27C H 0.7957 0.7632 0.4994 0.104 Uiso 1 1 calc R
C28A C 0.7950(4) 0.2200(2) 0.3699(2) 0.0341(9) Uani 1 1 d .
C29A C 0.6910(4) 0.2276(3) 0.4247(2) 0.0446(10) Uani 1 1 d .
H29A H 0.6071 0.2673 0.4031 0.054 Uiso 1 1 calc R
C30A C 0.7073(5) 0.1787(3) 0.5098(3) 0.0635(13) Uani 1 1 d .
H30A H 0.6342 0.1830 0.5455 0.076 Uiso 1 1 calc R
C31A C 0.8290(6) 0.1240(3) 0.5430(3) 0.0739(16) Uani 1 1 d .
H31A H 0.8402 0.0903 0.6015 0.089 Uiso 1 1 calc R
C32A C 0.9352(5) 0.1180(3) 0.4908(3) 0.0618(14) Uani 1 1 d .
H32A H 1.0198 0.0814 0.5141 0.074 Uiso 1 1 calc R
C33A C 0.9191(4) 0.1653(2) 0.4044(2) 0.0412(10) Uani 1 1 d .
H33A H 0.9923 0.1603 0.3690 0.049 Uiso 1 1 calc R
C1B C 0.8238(3) 0.2296(2) 0.2156(2) 0.0262(8) Uani 1 1 d .
C2B C 0.8173(3) 0.2807(2) 0.1226(2) 0.0261(8) Uani 1 1 d .
C3B C 0.8665(3) 0.3571(2) 0.0907(2) 0.0298(9) Uani 1 1 d .
C4B C 0.8489(3) 0.4010(2) 0.0033(2) 0.0325(9) Uani 1 1 d .
H4B H 0.8771 0.4549 -0.0189 0.039 Uiso 1 1 calc R
C5B C 0.7917(3) 0.3685(2) -0.0518(2) 0.0329(9) Uani 1 1 d .
H5B H 0.7819 0.4000 -0.1109 0.040 Uiso 1 1 calc R
C6B C 0.7482(3) 0.2904(2) -0.0222(2) 0.0296(9) Uani 1 1 d .
C7B C 0.7616(3) 0.2485(2) 0.0656(2) 0.0300(9) Uani 1 1 d .
H7B H 0.7314 0.1955 0.0874 0.036 Uiso 1 1 calc R
C8B C 0.9409(3) 0.3914(2) 0.1437(2) 0.0292(8) Uani 1 1 d .
C9B C 0.9148(3) 0.4843(2) 0.1357(2) 0.0316(9) Uani 1 1 d .
H9B H 0.8472 0.5265 0.0966 0.038 Uiso 1 1 calc R
C10B C 0.9848(3) 0.5175(2) 0.1833(2) 0.0347(9) Uani 1 1 d .
H10B H 0.9641 0.5818 0.1761 0.042 Uiso 1 1 calc R
C11B C 1.0848(3) 0.4588(2) 0.2415(2) 0.0308(9) Uani 1 1 d .
C12B C 1.1123(3) 0.3647(2) 0.2488(2) 0.0370(9) Uani 1 1 d .
H12B H 1.1805 0.3226 0.2874 0.044 Uiso 1 1 calc R
C13B C 1.0427(3) 0.3319(2) 0.2012(2) 0.0348(9) Uani 1 1 d .
H13B H 1.0642 0.2677 0.2075 0.042 Uiso 1 1 calc R
C14B C 1.1609(3) 0.4949(2) 0.2918(2) 0.0320(9) Uani 1 1 d .
C15B C 1.1045(3) 0.5753(2) 0.3145(2) 0.0379(9) Uani 1 1 d .
H15B H 1.0148 0.6068 0.2997 0.046 Uiso 1 1 calc R
C16B C 1.1773(4) 0.6102(3) 0.3585(2) 0.0413(10) Uani 1 1 d .
H16B H 1.1360 0.6652 0.3735 0.050 Uiso 1 1 calc R
C17B C 1.3082(4) 0.5676(3) 0.3814(2) 0.0392(10) Uani 1 1 d .
C18B C 1.3635(3) 0.4854(3) 0.3608(2) 0.0422(10) Uani 1 1 d .
H18B H 1.4524 0.4529 0.3775 0.051 Uiso 1 1 calc R
C19B C 1.2918(3) 0.4502(3) 0.3166(2) 0.0413(10) Uani 1 1 d .
H19B H 1.3326 0.3944 0.3029 0.050 Uiso 1 1 calc R
C20B C 1.3884(4) 0.6089(3) 0.4262(3) 0.0552(12) Uani 1 1 d .
H20D H 1.3330 0.6669 0.4342 0.083 Uiso 1 1 calc R
H20E H 1.4623 0.6205 0.3914 0.083 Uiso 1 1 calc R
H20F H 1.4215 0.5660 0.4818 0.083 Uiso 1 1 calc R
C21B C 0.6941(3) 0.2512(2) -0.0809(2) 0.0297(9) Uani 1 1 d .
C22B C 0.7440(3) 0.2536(2) -0.1615(2) 0.0363(9) Uani 1 1 d .
H22B H 0.8119 0.2823 -0.1797 0.044 Uiso 1 1 calc R
C23B C 0.6961(3) 0.2147(2) -0.2153(2) 0.0380(10) Uani 1 1 d .
H23B H 0.7326 0.2167 -0.2696 0.046 Uiso 1 1 calc R
C24B C 0.5957(3) 0.1729(2) -0.1921(2) 0.0360(10) Uani 1 1 d .
C25B C 0.5442(3) 0.1721(2) -0.1118(2) 0.0390(10) Uani 1 1 d .
H25B H 0.4745 0.1451 -0.0942 0.047 Uiso 1 1 calc R
C26B C 0.5932(3) 0.2101(2) -0.0578(2) 0.0346(9) Uani 1 1 d .
H26B H 0.5569 0.2080 -0.0034 0.042 Uiso 1 1 calc R
C27B C 0.5471(4) 0.1276(3) -0.2500(2) 0.0532(12) Uani 1 1 d .
H27D H 0.5141 0.1732 -0.3044 0.080 Uiso 1 1 calc R
H27E H 0.4763 0.1024 -0.2229 0.080 Uiso 1 1 calc R
H27F H 0.6194 0.0779 -0.2602 0.080 Uiso 1 1 calc R
C28B C 0.8783(3) 0.1276(2) 0.2330(2) 0.0282(8) Uani 1 1 d .
C29B C 0.9952(3) 0.0897(2) 0.1974(2) 0.0367(9) Uani 1 1 d .
H29B H 1.0418 0.1289 0.1626 0.044 Uiso 1 1 calc R
C30B C 1.0434(4) -0.0045(2) 0.2123(2) 0.0422(10) Uani 1 1 d .
H30B H 1.1238 -0.0293 0.1888 0.051 Uiso 1 1 calc R
C31B C 0.9766(4) -0.0625(3) 0.2606(2) 0.0482(11) Uani 1 1 d .
H31B H 1.0106 -0.1271 0.2705 0.058 Uiso 1 1 calc R
C32B C 0.8587(4) -0.0264(2) 0.2952(2) 0.0464(11) Uani 1 1 d .
H32B H 0.8113 -0.0660 0.3283 0.056 Uiso 1 1 calc R
C33B C 0.8111(3) 0.0681(2) 0.2808(2) 0.0363(9) Uani 1 1 d .
H33B H 0.7305 0.0926 0.3042 0.044 Uiso 1 1 calc R
O1 O 0.5618(18) -0.0414(11) 0.4659(14) 0.247(8) Uiso 0.50 1 d PDU
C28 C 0.521(2) -0.0454(17) 0.5574(16) 0.253(10) Uiso 0.50 1 d PDU
H28A H 0.5904 -0.0478 0.5945 0.304 Uiso 0.50 1 d PR
H28B H 0.4942 -0.1010 0.5746 0.304 Uiso 0.50 1 d PR
C29 C 0.3889(19) 0.0277(15) 0.5260(14) 0.219(11) Uiso 0.50 1 d PDU
H29C H 0.4190 0.0746 0.5394 0.263 Uiso 0.50 1 d PR
H29D H 0.3212 0.0154 0.5643 0.263 Uiso 0.50 1 d PR
C30 C 0.3700(15) 0.0783(13) 0.4332(13) 0.236(8) Uiso 0.50 1 d PDU
H30C H 0.3339 0.1439 0.4178 0.283 Uiso 0.50 1 d PR
H30D H 0.3019 0.0509 0.4273 0.283 Uiso 0.50 1 d PR
C31 C 0.4905(15) 0.0314(13) 0.3920(10) 0.179(7) Uiso 0.50 1 d PDU
H31C H 0.4683 0.0043 0.3506 0.215 Uiso 0.50 1 d PR
H31D H 0.5262 0.0814 0.3645 0.215 Uiso 0.50 1 d PR

loop_
_atom_site_aniso_label
_atom_site_aniso_U_11
_atom_site_aniso_U_22
_atom_site_aniso_U_33
_atom_site_aniso_U_23
_atom_site_aniso_U_13
_atom_site_aniso_U_12
C1A 0.0268(19) 0.0259(19) 0.027(2) -0.0051(16) -0.0018(16) -0.0066(15)
C2A 0.029(2) 0.0239(18) 0.026(2) -0.0034(16) 0.0022(16) -0.0054(16)
C3A 0.0222(19) 0.028(2) 0.032(2) -0.0070(17) 0.0009(16) -0.0051(16)
C4A 0.029(2) 0.025(2) 0.038(2) -0.0016(18) -0.0030(17) -0.0041(17)
C5A 0.029(2) 0.025(2) 0.048(3) -0.0050(18) 0.0001(18) -0.0031(17)
C6A 0.030(2) 0.026(2) 0.033(2) -0.0033(17) 0.0048(17) -0.0081(16)
C7A 0.027(2) 0.029(2) 0.027(2) -0.0065(17) 0.0016(16) -0.0038(16)
C8A 0.026(2) 0.028(2) 0.030(2) -0.0075(17) 0.0037(17) -0.0018(16)
C9A 0.037(2) 0.025(2) 0.042(2) -0.0039(18) -0.0022(19) -0.0076(17)
C10A 0.032(2) 0.037(2) 0.032(2) -0.0045(18) -0.0053(17) -0.0035(18)
C11A 0.027(2) 0.028(2) 0.036(2) -0.0076(18) 0.0006(17) -0.0049(17)
C12A 0.036(2) 0.030(2) 0.034(2) -0.0034(18) -0.0009(18) -0.0077(17)
C13A 0.029(2) 0.030(2) 0.034(2) -0.0041(18) -0.0012(17) -0.0042(17)
C14A 0.028(2) 0.037(2) 0.036(2) -0.0069(19) 0.0000(18) -0.0082(17)
C15A 0.037(2) 0.041(2) 0.051(3) -0.010(2) -0.007(2) -0.0075(19)
C16A 0.044(3) 0.058(3) 0.059(3) -0.013(2) -0.009(2) -0.016(2)
C17A 0.052(3) 0.056(3) 0.052(3) -0.018(2) -0.007(2) -0.028(2)
C18A 0.062(3) 0.037(2) 0.060(3) -0.013(2) -0.002(2) -0.017(2)
C19A 0.042(2) 0.041(2) 0.041(3) -0.009(2) -0.0049(19) -0.011(2)
C20A 0.107(4) 0.094(4) 0.093(4) -0.038(3) -0.007(3) -0.057(3)
C21A 0.027(2) 0.029(2) 0.037(2) -0.0127(18) 0.0055(17) -0.0064(16)
C22A 0.045(2) 0.026(2) 0.039(3) -0.0095(19) 0.0079(19) -0.0125(18)
C23A 0.052(3) 0.042(2) 0.038(3) -0.012(2) 0.007(2) -0.017(2)
C24A 0.044(2) 0.043(3) 0.053(3) -0.023(2) -0.003(2) -0.009(2)
C25A 0.052(3) 0.028(2) 0.072(3) -0.011(2) -0.009(2) -0.012(2)
C26A 0.047(2) 0.024(2) 0.054(3) -0.003(2) -0.010(2) -0.0073(19)
C27A 0.084(3) 0.052(3) 0.087(4) -0.037(3) -0.006(3) -0.025(3)
C28A 0.054(3) 0.0219(19) 0.025(2) -0.0065(17) -0.0033(19) -0.0087(18)
C29A 0.064(3) 0.044(2) 0.028(2) -0.011(2) 0.009(2) -0.020(2)
C30A 0.106(4) 0.060(3) 0.029(3) -0.008(2) 0.009(3) -0.036(3)
C31A 0.137(5) 0.052(3) 0.033(3) -0.001(2) -0.011(3) -0.035(3)
C32A 0.096(4) 0.037(3) 0.044(3) -0.006(2) -0.037(3) -0.005(3)
C33A 0.055(3) 0.032(2) 0.033(2) -0.0098(19) -0.014(2) -0.0032(19)
C1B 0.0232(19) 0.0255(19) 0.029(2) -0.0060(16) -0.0003(16) -0.0074(15)
C2B 0.0243(19) 0.0266(19) 0.022(2) -0.0026(16) 0.0008(16) -0.0025(16)
C3B 0.024(2) 0.033(2) 0.027(2) -0.0052(18) 0.0015(16) -0.0040(17)
C4B 0.031(2) 0.032(2) 0.033(2) -0.0045(18) 0.0014(17) -0.0088(17)
C5B 0.031(2) 0.035(2) 0.025(2) -0.0008(18) 0.0013(17) -0.0053(17)
C6B 0.024(2) 0.034(2) 0.027(2) -0.0085(18) 0.0010(16) -0.0015(17)
C7B 0.027(2) 0.028(2) 0.031(2) -0.0054(17) -0.0002(17) -0.0050(16)
C8B 0.0241(19) 0.032(2) 0.029(2) -0.0048(17) 0.0040(16) -0.0080(16)
C9B 0.031(2) 0.031(2) 0.029(2) 0.0002(17) -0.0023(17) -0.0100(17)
C10B 0.039(2) 0.032(2) 0.030(2) -0.0004(18) 0.0043(18) -0.0153(18)
C11B 0.028(2) 0.038(2) 0.027(2) -0.0082(18) 0.0054(17) -0.0102(17)
C12B 0.031(2) 0.042(2) 0.035(2) -0.0112(19) 0.0002(18) -0.0065(18)
C13B 0.031(2) 0.034(2) 0.038(2) -0.0111(19) 0.0013(18) -0.0067(17)
C14B 0.029(2) 0.042(2) 0.030(2) -0.0092(18) 0.0064(17) -0.0189(18)
C15B 0.036(2) 0.037(2) 0.040(2) -0.0067(19) 0.0056(18) -0.0114(18)
C16B 0.045(2) 0.040(2) 0.043(3) -0.012(2) 0.005(2) -0.018(2)
C17B 0.044(2) 0.045(2) 0.035(2) -0.011(2) 0.0013(19) -0.022(2)
C18B 0.034(2) 0.053(3) 0.041(3) -0.013(2) -0.0034(19) -0.013(2)
C19B 0.034(2) 0.052(3) 0.045(3) -0.022(2) 0.0071(19) -0.015(2)
C20B 0.061(3) 0.057(3) 0.053(3) -0.016(2) -0.010(2) -0.023(2)
C21B 0.027(2) 0.031(2) 0.025(2) -0.0056(17) -0.0022(17) -0.0014(17)
C22B 0.035(2) 0.042(2) 0.030(2) -0.0063(19) -0.0013(18) -0.0084(18)
C23B 0.041(2) 0.041(2) 0.027(2) -0.0084(19) 0.0027(18) -0.0050(19)
C24B 0.040(2) 0.028(2) 0.033(2) -0.0093(18) -0.0072(19) 0.0037(18)
C25B 0.037(2) 0.037(2) 0.042(3) -0.011(2) -0.0019(19) -0.0086(18)
C26B 0.035(2) 0.040(2) 0.028(2) -0.0112(19) 0.0004(18) -0.0062(18)
C27B 0.064(3) 0.049(3) 0.049(3) -0.019(2) -0.008(2) -0.011(2)
C28B 0.033(2) 0.0241(19) 0.024(2) -0.0044(16) -0.0063(17) -0.0047(16)
C29B 0.038(2) 0.035(2) 0.033(2) -0.0087(18) -0.0024(18) -0.0037(18)
C30B 0.044(2) 0.031(2) 0.047(3) -0.017(2) -0.005(2) 0.003(2)
C31B 0.064(3) 0.028(2) 0.047(3) -0.011(2) -0.014(2) -0.002(2)
C32B 0.067(3) 0.028(2) 0.042(3) -0.0006(19) -0.004(2) -0.017(2)
C33B 0.042(2) 0.031(2) 0.033(2) -0.0058(18) 0.0027(18) -0.0081(18)

loop_
_atom_type_symbol
_atom_type_description
_atom_type_scat_dispersion_real
_atom_type_scat_dispersion_imag
_atom_type_scat_source
C C 0.0033 0.0016 'International Tables Vol C Tables 4.2.6.8 and 6.1.1.4'
H H 0.0000 0.0000 'International Tables Vol C Tables 4.2.6.8 and 6.1.1.4'
O O 0.0106 0.0060 'International Tables Vol C Tables 4.2.6.8 and 6.1.1.4'

loop_
_geom_angle_atom_site_label_1
_geom_angle_atom_site_label_2
_geom_angle_atom_site_label_3
_geom_angle
_geom_angle_site_symmetry_1
_geom_angle_site_symmetry_3
C1B C1A C28A 122.2(3) . .
C1B C1A C2A 123.1(3) . .
C28A C1A C2A 114.6(3) . .
C7A C2A C3A 119.2(3) . .
C7A C2A C1A 117.4(3) . .
C3A C2A C1A 123.4(3) . .
C4A C3A C2A 117.4(3) . .
C4A C3A C8A 118.9(3) . .
C2A C3A C8A 123.5(3) . .
C5A C4A C3A 122.4(3) . .
C5A C4A H4A 118.8 . .
C3A C4A H4A 118.8 . .
C4A C5A C6A 120.7(3) . .
C4A C5A H5A 119.6 . .
C6A C5A H5A 119.6 . .
C7A C6A C5A 116.9(3) . .
C7A C6A C21A 121.3(3) . .
C5A C6A C21A 121.8(3) . .
C2A C7A C6A 122.9(3) . .
C2A C7A H7A 118.5 . .
C6A C7A H7A 118.5 . .
C13A C8A C9A 116.7(3) . .
C13A C8A C3A 122.7(3) . .
C9A C8A C3A 120.5(3) . .
C10A C9A C8A 121.5(3) . .
C10A C9A H9A 119.3 . .
C8A C9A H9A 119.3 . .
C9A C10A C11A 121.6(3) . .
C9A C10A H10A 119.2 . .
C11A C10A H10A 119.2 . .
C12A C11A C10A 117.2(3) . .
C12A C11A C14A 122.0(3) . .
C10A C11A C14A 120.7(3) . .
C13A C12A C11A 121.2(3) . .
C13A C12A H12A 119.4 . .
C11A C12A H12A 119.4 . .
C12A C13A C8A 121.8(3) . .
C12A C13A H13A 119.1 . .
C8A C13A H13A 119.1 . .
C19A C14A C15A 116.9(3) . .
C19A C14A C11A 120.8(3) . .
C15A C14A C11A 122.3(3) . .
C16A C15A C14A 121.8(4) . .
C16A C15A H15A 119.1 . .
C14A C15A H15A 119.1 . .
C15A C16A C17A 121.0(4) . .
C15A C16A H16A 119.5 . .
C17A C16A H16A 119.5 . .
C18A C17A C16A 117.3(4) . .
C18A C17A C20A 121.9(4) . .
C16A C17A C20A 120.9(4) . .
C17A C18A C19A 121.8(4) . .
C17A C18A H18A 119.1 . .
C19A C18A H18A 119.1 . .
C14A C19A C18A 121.1(4) . .
C14A C19A H19A 119.5 . .
C18A C19A H19A 119.5 . .
C17A C20A H20A 109.5 . .
C17A C20A H20B 109.5 . .
H20A C20A H20B 109.5 . .
C17A C20A H20C 109.5 . .
H20A C20A H20C 109.5 . .
H20B C20A H20C 109.5 . .
C26A C21A C22A 117.2(3) . .
C26A C21A C6A 121.8(3) . .
C22A C21A C6A 120.9(3) . .
C23A C22A C21A 121.4(3) . .
C23A C22A H22A 119.3 . .
C21A C22A H22A 119.3 . .
C24A C23A C22A 121.8(4) . .
C24A C23A H23A 119.1 . .
C22A C23A H23A 119.1 . .
C23A C24A C25A 117.0(4) . .
C23A C24A C27A 120.6(4) . .
C25A C24A C27A 122.4(4) . .
C24A C25A C26A 121.8(4) . .
C24A C25A H25A 119.1 . .
C26A C25A H25A 119.1 . .
C21A C26A C25A 120.7(4) . .
C21A C26A H26A 119.7 . .
C25A C26A H26A 119.7 . .
C24A C27A H27A 109.5 . .
C24A C27A H27B 109.5 . .
H27A C27A H27B 109.5 . .
C24A C27A H27C 109.5 . .
H27A C27A H27C 109.5 . .
H27B C27A H27C 109.5 . .
C33A C28A C29A 118.1(3) . .
C33A C28A C1A 121.1(3) . .
C29A C28A C1A 120.8(3) . .
C30A C29A C28A 121.4(4) . .
C30A C29A H29A 119.3 . .
C28A C29A H29A 119.3 . .
C31A C30A C29A 120.1(4) . .
C31A C30A H30A 120.0 . .
C29A C30A H30A 120.0 . .
C30A C31A C32A 119.7(4) . .
C30A C31A H31A 120.1 . .
C32A C31A H31A 120.1 . .
C31A C32A C33A 120.5(4) . .
C31A C32A H32A 119.7 . .
C33A C32A H32A 119.7 . .
C32A C33A C28A 120.0(4) . .
C32A C33A H33A 120.0 . .
C28A C33A H33A 120.0 . .
C1A C1B C28B 122.7(3) . .
C1A C1B C2B 123.5(3) . .
C28B C1B C2B 113.6(3) . .
C7B C2B C3B 118.9(3) . .
C7B C2B C1B 117.5(3) . .
C3B C2B C1B 123.6(3) . .
C4B C3B C2B 117.8(3) . .
C4B C3B C8B 118.2(3) . .
C2B C3B C8B 123.9(3) . .
C5B C4B C3B 122.0(3) . .
C5B C4B H4B 119.0 . .
C3B C4B H4B 119.0 . .
C4B C5B C6B 121.0(3) . .
C4B C5B H5B 119.5 . .
C6B C5B H5B 119.5 . .
C5B C6B C7B 116.9(3) . .
C5B C6B C21B 121.7(3) . .
C7B C6B C21B 121.3(3) . .
C6B C7B C2B 123.2(3) . .
C6B C7B H7B 118.4 . .
C2B C7B H7B 118.4 . .
C9B C8B C13B 117.2(3) . .
C9B C8B C3B 120.9(3) . .
C13B C8B C3B 121.8(3) . .
C10B C9B C8B 121.6(3) . .
C10B C9B H9B 119.2 . .
C8B C9B H9B 119.2 . .
C9B C10B C11B 121.5(3) . .
C9B C10B H10B 119.3 . .
C11B C10B H10B 119.3 . .
C10B C11B C12B 116.8(3) . .
C10B C11B C14B 121.3(3) . .
C12B C11B C14B 121.9(3) . .
C13B C12B C11B 121.6(3) . .
C13B C12B H12B 119.2 . .
C11B C12B H12B 119.2 . .
C12B C13B C8B 121.2(3) . .
C12B C13B H13B 119.4 . .
C8B C13B H13B 119.4 . .
C15B C14B C19B 117.5(3) . .
C15B C14B C11B 121.2(3) . .
C19B C14B C11B 121.3(3) . .
C16B C15B C14B 120.8(3) . .
C16B C15B H15B 119.6 . .
C14B C15B H15B 119.6 . .
C17B C16B C15B 122.1(3) . .
C17B C16B H16B 119.0 . .
C15B C16B H16B 119.0 . .
C16B C17B C18B 117.0(3) . .
C16B C17B C20B 121.5(3) . .
C18B C17B C20B 121.5(3) . .
C19B C18B C17B 121.3(3) . .
C19B C18B H18B 119.3 . .
C17B C18B H18B 119.3 . .
C18B C19B C14B 121.3(3) . .
C18B C19B H19B 119.4 . .
C14B C19B H19B 119.4 . .
C17B C20B H20D 109.5 . .
C17B C20B H20E 109.5 . .
H20D C20B H20E 109.5 . .
C17B C20B H20F 109.5 . .
H20D C20B H20F 109.5 . .
H20E C20B H20F 109.5 . .
C26B C21B C22B 117.4(3) . .
C26B C21B C6B 121.6(3) . .
C22B C21B C6B 121.0(3) . .
C23B C22B C21B 120.9(4) . .
C23B C22B H22B 119.5 . .
C21B C22B H22B 119.5 . .
C22B C23B C24B 121.7(4) . .
C22B C23B H23B 119.1 . .
C24B C23B H23B 119.1 . .
C23B C24B C25B 117.2(3) . .
C23B C24B C27B 121.4(3) . .
C25B C24B C27B 121.4(4) . .
C26B C25B C24B 121.0(4) . .
C26B C25B H25B 119.5 . .
C24B C25B H25B 119.5 . .
C25B C26B C21B 121.7(3) . .
C25B C26B H26B 119.2 . .
C21B C26B H26B 119.2 . .
C24B C27B H27D 109.5 . .
C24B C27B H27E 109.5 . .
H27D C27B H27E 109.5 . .
C24B C27B H27F 109.5 . .
H27D C27B H27F 109.5 . .
H27E C27B H27F 109.5 . .
C33B C28B C29B 117.9(3) . .
C33B C28B C1B 121.1(3) . .
C29B C28B C1B 120.9(3) . .
C30B C29B C28B 120.5(4) . .
C30B C29B H29B 119.7 . .
C28B C29B H29B 119.7 . .
C31B C30B C29B 120.9(4) . .
C31B C30B H30B 119.6 . .
C29B C30B H30B 119.6 . .
C30B C31B C32B 119.7(3) . .
C30B C31B H31B 120.2 . .
C32B C31B H31B 120.2 . .
C33B C32B C31B 119.4(4) . .
C33B C32B H32B 120.3 . .
C31B C32B H32B 120.3 . .
C28B C33B C32B 121.6(4) . .
C28B C33B H33B 119.2 . .
C32B C33B H33B 119.2 . .
C29 O1 C28 93(3) 2_656 2_656
C29 O1 C31 105(3) 2_656 .
C28 O1 C31 37.1(14) 2_656 .
C29 O1 C28 88(3) 2_656 .
C28 O1 C28 87(2) 2_656 .
C31 O1 C28 122.2(17) . .
C29 O1 C30 61(3) 2_656 2_656
C28 O1 C30 116(2) 2_656 2_656
C31 O1 C30 152.0(16) . 2_656
C28 O1 C30 40.4(9) . 2_656
C31 C28 C30 96(3) 2_656 2_656
C31 C28 O1 78(2) 2_656 2_656
C30 C28 O1 137(3) 2_656 2_656
C31 C28 O1 160(4) 2_656 .
C30 C28 O1 78.2(18) 2_656 .
O1 C28 O1 93(2) 2_656 .
C31 C28 C29 87(2) 2_656 .
C30 C28 C29 160(3) 2_656 .
O1 C28 C29 24.8(15) 2_656 .
O1 C28 C29 91.6(12) . .
C31 C28 C29 138(3) 2_656 2_656
C30 C28 C29 62.3(16) 2_656 2_656
O1 C28 C29 94(2) 2_656 2_656
O1 C28 C29 23.3(13) . 2_656
C29 C28 C29 102.4(16) . 2_656
C31 C28 C28 125(3) 2_656 2_656
C30 C28 C28 110(3) 2_656 2_656
O1 C28 C28 49.9(15) 2_656 2_656
O1 C28 C28 43.0(11) . 2_656
C29 C28 C28 53.3(10) . 2_656
C29 C28 C28 49.1(13) 2_656 2_656
C31 C28 H28A 55.1 2_656 .
C30 C28 H28A 42.8 2_656 .
O1 C28 H28A 109.6 2_656 .
O1 C28 H28A 113.4 . .
C29 C28 H28A 131.8 . .
C29 C28 H28A 91.3 2_656 .
C28 C28 H28A 122.3 2_656 .
C31 C28 H28B 97.2 2_656 .
C30 C28 H28B 97.2 2_656 .
O1 C28 H28B 125.5 2_656 .
O1 C28 H28B 102.5 . .
C29 C28 H28B 101.9 . .
C29 C28 H28B 119.4 2_656 .
C28 C28 H28B 124.2 2_656 .
H28A C28 H28B 111.0 . .
O1 C29 C30 97(3) 2_656 .
O1 C29 C28 62(2) 2_656 .
C30 C29 C28 118.3(12) . .
O1 C29 C28 69(3) 2_656 2_656
C30 C29 C28 41.9(11) . 2_656
C28 C29 C28 77.6(16) . 2_656
O1 C29 C31 54(2) 2_656 2_656
C30 C29 C31 142.9(16) . 2_656
C28 C29 C31 31.1(10) . 2_656
C28 C29 C31 101.4(16) 2_656 2_656
O1 C29 H29C 32.1 2_656 .
C30 C29 H29C 92.3 . .
C28 C29 H29C 92.1 . .
C28 C29 H29C 84.0 2_656 .
C31 C29 H29C 75.0 2_656 .
O1 C29 H29D 126.1 2_656 .
C30 C29 H29D 126.2 . .
C28 C29 H29D 110.4 . .
C28 C29 H29D 164.9 2_656 .
C31 C29 H29D 90.9 2_656 .
H29C C29 H29D 107.8 . .
C28 C30 C29 76(2) 2_656 .
C28 C30 C31 36.3(17) 2_656 .
C29 C30 C31 104.9(11) . .
C28 C30 O1 61.4(14) 2_656 2_656
C29 C30 O1 22.2(13) . 2_656
C31 C30 O1 96.0(11) . 2_656
C28 C30 H30C 121.5 2_656 .
C29 C30 H30C 118.1 . .
C31 C30 H30C 122.4 . .
O1 C30 H30C 109.4 2_656 .
C28 C30 H30D 128.7 2_656 .
C29 C30 H30D 90.6 . .
C31 C30 H30D 107.1 . .
O1 C30 H30D 112.8 2_656 .
H30C C30 H30D 108.7 . .
C28 C31 O1 64.8(17) 2_656 .
C28 C31 C30 47.4(18) 2_656 .
O1 C31 C30 101.5(14) . .
C28 C31 C29 61.5(18) 2_656 2_656
O1 C31 C29 20.9(13) . 2_656
C30 C31 C29 106.6(12) . 2_656
C28 C31 H31C 151.7 2_656 .
O1 C31 H31C 109.7 . .
C30 C31 H31C 112.4 . .
C29 C31 H31C 123.4 2_656 .
C28 C31 H31D 95.2 2_656 .
O1 C31 H31D 119.8 . .
C30 C31 H31D 102.6 . .
C29 C31 H31D 98.9 2_656 .
H31C C31 H31D 110.3 . .

loop_
_geom_bond_atom_site_label_1
_geom_bond_atom_site_label_2
_geom_bond_distance
_geom_bond_site_symmetry_2
C1A C1B 1.357(4) .
C1A C28A 1.490(4) .
C1A C2A 1.502(4) .
C2A C7A 1.391(4) .
C2A C3A 1.410(4) .
C3A C4A 1.393(4) .
C3A C8A 1.487(4) .
C4A C5A 1.378(4) .
C4A H4A 0.9500 .
C5A C6A 1.396(4) .
C5A H5A 0.9500 .
C6A C7A 1.394(4) .
C6A C21A 1.482(4) .
C7A H7A 0.9500 .
C8A C13A 1.395(4) .
C8A C9A 1.397(4) .
C9A C10A 1.384(4) .
C9A H9A 0.9500 .
C10A C11A 1.392(5) .
C10A H10A 0.9500 .
C11A C12A 1.392(4) .
C11A C14A 1.476(5) .
C12A C13A 1.385(4) .
C12A H12A 0.9500 .
C13A H13A 0.9500 .
C14A C19A 1.385(4) .
C14A C15A 1.384(4) .
C15A C16A 1.380(5) .
C15A H15A 0.9500 .
C16A C17A 1.388(5) .
C16A H16A 0.9500 .
C17A C18A 1.370(5) .
C17A C20A 1.509(5) .
C18A C19A 1.388(5) .
C18A H18A 0.9500 .
C19A H19A 0.9500 .
C20A H20A 0.9800 .
C20A H20B 0.9800 .
C20A H20C 0.9800 .
C21A C26A 1.386(4) .
C21A C22A 1.386(4) .
C22A C23A 1.386(4) .
C22A H22A 0.9500 .
C23A C24A 1.375(5) .
C23A H23A 0.9500 .
C24A C25A 1.383(5) .
C24A C27A 1.514(5) .
C25A C26A 1.397(5) .
C25A H25A 0.9500 .
C26A H26A 0.9500 .
C27A H27A 0.9800 .
C27A H27B 0.9800 .
C27A H27C 0.9800 .
C28A C33A 1.399(4) .
C28A C29A 1.396(5) .
C29A C30A 1.382(5) .
C29A H29A 0.9500 .
C30A C31A 1.374(5) .
C30A H30A 0.9500 .
C31A C32A 1.385(6) .
C31A H31A 0.9500 .
C32A C33A 1.394(5) .
C32A H32A 0.9500 .
C33A H33A 0.9500 .
C1B C28B 1.499(4) .
C1B C2B 1.504(4) .
C2B C7B 1.396(4) .
C2B C3B 1.406(4) .
C3B C4B 1.399(4) .
C3B C8B 1.488(4) .
C4B C5B 1.384(4) .
C4B H4B 0.9500 .
C5B C6B 1.389(4) .
C5B H5B 0.9500 .
C6B C7B 1.396(4) .
C6B C21B 1.483(4) .
C7B H7B 0.9500 .
C8B C9B 1.382(4) .
C8B C13B 1.402(4) .
C9B C10B 1.384(4) .
C9B H9B 0.9500 .
C10B C11B 1.392(4) .
C10B H10B 0.9500 .
C11B C12B 1.401(4) .
C11B C14B 1.489(4) .
C12B C13B 1.376(4) .
C12B H12B 0.9500 .
C13B H13B 0.9500 .
C14B C15B 1.387(4) .
C14B C19B 1.392(4) .
C15B C16B 1.384(5) .
C15B H15B 0.9500 .
C16B C17B 1.381(4) .
C16B H16B 0.9500 .
C17B C18B 1.393(4) .
C17B C20B 1.518(4) .
C18B C19B 1.381(5) .
C18B H18B 0.9500 .
C19B H19B 0.9500 .
C20B H20D 0.9800 .
C20B H20E 0.9800 .
C20B H20F 0.9800 .
C21B C26B 1.389(4) .
C21B C22B 1.395(4) .
C22B C23B 1.383(4) .
C22B H22B 0.9500 .
C23B C24B 1.391(5) .
C23B H23B 0.9500 .
C24B C25B 1.398(5) .
C24B C27B 1.511(4) .
C25B C26B 1.381(4) .
C25B H25B 0.9500 .
C26B H26B 0.9500 .
C27B H27D 0.9800 .
C27B H27E 0.9800 .
C27B H27F 0.9800 .
C28B C33B 1.385(5) .
C28B C29B 1.401(4) .
C29B C30B 1.383(4) .
C29B H29B 0.9500 .
C30B C31B 1.370(5) .
C30B H30B 0.9500 .
C31B C32B 1.392(5) .
C31B H31B 0.9500 .
C32B C33B 1.388(4) .
C32B H32B 0.9500 .
C33B H33B 0.9500 .
O1 C29 0.65(3) 2_656
O1 C28 1.36(2) 2_656
O1 C31 1.474(12) .
O1 C28 1.530(13) .
O1 C30 1.71(3) 2_656
C28 C31 0.91(3) 2_656
C28 C30 1.13(2) 2_656
C28 O1 1.36(2) 2_656
C28 C29 1.545(14) .
C28 C29 1.64(4) 2_656
C28 C28 2.00(5) 2_656
C28 H28A 0.9599 .
C28 H28B 0.9601 .
C29 O1 0.65(3) 2_656
C29 C30 1.497(16) .
C29 C28 1.64(4) 2_656
C29 C31 1.76(3) 2_656
C29 H29C 0.9599 .
C29 H29D 0.9601 .
C30 C28 1.13(2) 2_656
C30 C31 1.525(14) .
C30 O1 1.71(3) 2_656
C30 H30C 0.9600 .
C30 H30D 0.9600 .
C31 C28 0.91(3) 2_656
C31 C29 1.76(3) 2_656
C31 H31C 0.9601 .
C31 H31D 0.9600 .
